data_4306508
loop_
_publ_author_name
'Bi-Xue Zhu'
'Qi-Long Zhang'
'Yun-Qian Zhang'
'Tao Zhu'
'Jack K. Clegg'
'Leonard F. Lindoy'
'Gang Wei'

_publ_section_title
;
Four Zinc(II) Helical Coordination Polymers and 78-Membered Six-Node Zinc
Metallacycle Assembled from
Diastereopure N,N'-Bis(acetylacetone)cyclohexanediimine
;
_journal_name_full 'Inorganic Chemistry'
_journal_page_first 10053
_journal_page_last 10061
_journal_paper_doi 10.1021/ic801329g
_journal_volume 47
_journal_year 2008
_chemical_absolute_configuration rm
_chemical_formula_moiety 'C48 H78 Cl6 N6 O6 Zn3, H2 O'
_chemical_formula_sum 'C48 H80 Cl6 N6 O7 Zn3'
_chemical_formula_weight 1261.99
_chemical_name_systematic
;
 ?
;
_space_group_IT_number 18
_symmetry_cell_setting orthorhombic
_symmetry_space_group_name_Hall 'P 2 2ab'
_symmetry_space_group_name_H-M 'P 21 21 2'
_atom_sites_solution_hydrogens geom
_atom_sites_solution_primary direct
_atom_sites_solution_secondary difmap
_audit_creation_method SHELXL-97
_cell_angle_alpha 90.00
_cell_angle_beta 90.00
_cell_angle_gamma 90.00
_cell_formula_units_Z 4
_cell_length_a 15.9694(14)
_cell_length_b 43.457(4)
_cell_length_c 9.0848(8)
_cell_measurement_temperature 293(2)
_cell_volume 6304.7(10)
_computing_cell_refinement 'SAINT (Bruker-Nonius, 2003)'
_computing_data_collection 'APEX (Bruker-Nonius, 2003)'
_computing_data_reduction 'SAINT (Bruker-Nonius, 2003), XPREP (Bruker-Nonius, 2003)'
_computing_molecular_graphics
;ORTEP-3 (Farrugia, 1997)
WINGX-32 (Farrugia, 1999) 
;
_computing_publication_material 'enCIFer 1.1 (CCDC, 2005)'
_computing_structure_refinement 'SHELXL-97 (Sheldrick, 1997)'
_computing_structure_solution 'SHELXS-86 (Sheldrick, 1986)'
_diffrn_ambient_temperature 293(2)
_diffrn_measured_fraction_theta_full 0.992
_diffrn_measured_fraction_theta_max 0.992
_diffrn_measurement_device_type 'Bruker CCD Area Detector'
_diffrn_measurement_method '\f and \w scan'
_diffrn_radiation_monochromator graphite
_diffrn_radiation_source 'fine-focus sealed tube'
_diffrn_radiation_type MoK\a
_diffrn_radiation_wavelength 0.71073
_diffrn_reflns_av_R_equivalents 0.0753
_diffrn_reflns_av_sigmaI/netI 0.0686
_diffrn_reflns_limit_h_max 18
_diffrn_reflns_limit_h_min -19
_diffrn_reflns_limit_k_max 51
_diffrn_reflns_limit_k_min -51
_diffrn_reflns_limit_l_max 10
_diffrn_reflns_limit_l_min -11
_diffrn_reflns_number 57757
_diffrn_reflns_theta_full 26.00
_diffrn_reflns_theta_max 26.00
_diffrn_reflns_theta_min 0.94
_diffrn_standards_interval_count 0
_diffrn_standards_interval_time 0
_diffrn_standards_number 0
_exptl_absorpt_coefficient_mu 1.433
_exptl_absorpt_correction_T_max 0.7377
_exptl_absorpt_correction_T_min 0.6516
_exptl_absorpt_correction_type multi-scan
_exptl_absorpt_process_details 'SADABS (Sheldrick, 2005)'
_exptl_crystal_colour colorless
_exptl_crystal_density_diffrn 1.323
_exptl_crystal_density_method 'not measured'
_exptl_crystal_description prism
_exptl_crystal_F_000 2608
_exptl_crystal_size_max 0.31
_exptl_crystal_size_mid 0.25
_exptl_crystal_size_min 0.21
_refine_diff_density_max 0.883
_refine_diff_density_min -0.491
_refine_diff_density_rms 0.059
_refine_ls_abs_structure_details 'Flack H D (1983), Acta Cryst. A39, 876-881'
_refine_ls_abs_structure_Flack 0.002(13)
_refine_ls_extinction_method none
_refine_ls_goodness_of_fit_ref 1.034
_refine_ls_hydrogen_treatment constr
_refine_ls_matrix_type full
_refine_ls_number_parameters 643
_refine_ls_number_reflns 12188
_refine_ls_number_restraints 0
_refine_ls_restrained_S_all 1.034
_refine_ls_R_factor_all 0.0960
_refine_ls_R_factor_gt 0.0517
_refine_ls_shift/su_max 0.001
_refine_ls_shift/su_mean 0.000
_refine_ls_structure_factor_coef Fsqd
_refine_ls_weighting_details 'calc w=1/[\s^2^(Fo^2^)+(0.0636P)^2^+0.0000P] where P=(Fo^2^+2Fc^2^)/3'
_refine_ls_weighting_scheme calc
_refine_ls_wR_factor_gt 0.1227
_refine_ls_wR_factor_ref 0.1373
_reflns_number_gt 7823
_reflns_number_total 12188
_reflns_threshold_expression >2sigma(I)
_cod_data_source_file ic801329g_si_004.cif
_cod_data_source_block p
_cod_database_code 4306508

loop_
_symmetry_equiv_pos_as_xyz
'x, y, z'
'-x, -y, z'
'-x+1/2, y+1/2, -z'
'x+1/2, -y+1/2, -z'

loop_
_atom_site_label
_atom_site_type_symbol
_atom_site_fract_x
_atom_site_fract_y
_atom_site_fract_z
_atom_site_U_iso_or_equiv
_atom_site_adp_type
_atom_site_occupancy
_atom_site_symmetry_multiplicity
_atom_site_calc_flag
_atom_site_refinement_flags
_atom_site_disorder_assembly
_atom_site_disorder_group
C1 C 0.5361(4) -0.0112(2) -0.8494(7) 0.105(3) Uani 1 1 d . . .
H1A H 0.5701 -0.0079 -0.9365 0.126 Uiso 1 1 calc R . .
H1B H 0.5147 -0.0321 -0.8525 0.126 Uiso 1 1 calc R . .
C4 C 0.6076(5) -0.05439(13) -0.3481(8) 0.094(2) Uani 1 1 d . . .
H4A H 0.5528 -0.0590 -0.3103 0.142 Uiso 1 1 calc R . .
H4B H 0.6490 -0.0649 -0.2903 0.142 Uiso 1 1 calc R . .
H4C H 0.6113 -0.0611 -0.4486 0.142 Uiso 1 1 calc R . .
O1W O 0.6495(7) 0.0721(2) -0.7264(11) 0.271(5) Uani 1 1 d . . .
Cl1 Cl 0.58470(13) 0.10155(5) -0.0377(2) 0.1036(6) Uani 1 1 d . . .
Cl2 Cl 0.57714(13) 0.10495(6) -0.4530(2) 0.1168(8) Uani 1 1 d . . .
Cl3 Cl 0.91925(12) 0.24966(5) 0.04607(16) 0.0929(5) Uani 1 1 d . . .
Cl4 Cl 1.02751(11) 0.23263(4) -0.3258(2) 0.0910(5) Uani 1 1 d . . .
Cl5 Cl 0.69274(14) 0.43698(6) -0.0632(3) 0.1342(9) Uani 1 1 d . . .
Cl6 Cl 0.6916(2) 0.42584(6) -0.4857(3) 0.1797(15) Uani 1 1 d . . .
C2 C 0.5894(4) -0.00701(16) -0.7131(6) 0.0763(18) Uani 1 1 d . . .
H2A H 0.6149 0.0133 -0.7156 0.092 Uiso 1 1 calc R . .
H2B H 0.6342 -0.0221 -0.7141 0.092 Uiso 1 1 calc R . .
C3 C 0.5397(3) -0.01040(12) -0.5709(6) 0.0522(14) Uani 1 1 d . . .
H3 H 0.5218 -0.0319 -0.5615 0.063 Uiso 1 1 calc R . .
C5 C 0.6225(3) -0.02047(12) -0.3403(6) 0.0517(14) Uani 1 1 d . . .
C6 C 0.6683(3) -0.00858(12) -0.2240(6) 0.0520(13) Uani 1 1 d . . .
H6 H 0.6930 -0.0226 -0.1600 0.062 Uiso 1 1 calc R . .
C7 C 0.6804(3) 0.02238(13) -0.1949(6) 0.0536(13) Uani 1 1 d . . .
C8 C 0.7252(4) 0.03119(14) -0.0576(6) 0.0675(16) Uani 1 1 d . . .
H8A H 0.7618 0.0482 -0.0776 0.101 Uiso 1 1 calc R . .
H8B H 0.7576 0.0140 -0.0230 0.101 Uiso 1 1 calc R . .
H8C H 0.6853 0.0370 0.0162 0.101 Uiso 1 1 calc R . .
C9 C 0.8206(4) 0.09186(13) -0.4504(5) 0.0658(16) Uani 1 1 d . . .
H9A H 0.8037 0.0709 -0.4354 0.099 Uiso 1 1 calc R . .
H9B H 0.8764 0.0923 -0.4893 0.099 Uiso 1 1 calc R . .
H9C H 0.7830 0.1016 -0.5188 0.099 Uiso 1 1 calc R . .
C10 C 0.8182(3) 0.10871(11) -0.3069(5) 0.0483(12) Uani 1 1 d . . .
C11 C 0.8849(3) 0.12693(11) -0.2620(6) 0.0481(12) Uani 1 1 d . . .
H11 H 0.9331 0.1266 -0.3194 0.058 Uiso 1 1 calc R . .
C12 C 0.8853(3) 0.14559(12) -0.1382(5) 0.0446(12) Uani 1 1 d . . .
C13 C 0.9609(4) 0.16465(15) -0.1068(7) 0.0757(18) Uani 1 1 d . . .
H13A H 0.9595 0.1830 -0.1658 0.114 Uiso 1 1 calc R . .
H13B H 1.0104 0.1531 -0.1299 0.114 Uiso 1 1 calc R . .
H13C H 0.9616 0.1702 -0.0045 0.114 Uiso 1 1 calc R . .
C14 C 0.8049(3) 0.16700(12) 0.0773(5) 0.0480(13) Uani 1 1 d . . .
H14 H 0.8485 0.1829 0.0797 0.058 Uiso 1 1 calc R . .
C15 C 0.8084(4) 0.14879(14) 0.2213(6) 0.0743(18) Uani 1 1 d . . .
H15A H 0.7698 0.1316 0.2163 0.089 Uiso 1 1 calc R . .
H15B H 0.8644 0.1406 0.2352 0.089 Uiso 1 1 calc R . .
C16 C 0.7855(6) 0.16933(17) 0.3515(7) 0.098(3) Uani 1 1 d . . .
H16A H 0.7854 0.1572 0.4411 0.117 Uiso 1 1 calc R . .
H16B H 0.8273 0.1854 0.3620 0.117 Uiso 1 1 calc R . .
C17 C 0.7006(5) 0.18377(16) 0.3302(7) 0.086(2) Uani 1 1 d . . .
H17A H 0.6582 0.1678 0.3265 0.103 Uiso 1 1 calc R . .
H17B H 0.6881 0.1971 0.4131 0.103 Uiso 1 1 calc R . .
C18 C 0.6982(4) 0.20214(14) 0.1908(6) 0.0698(17) Uani 1 1 d . . .
H18A H 0.7372 0.2192 0.1984 0.084 Uiso 1 1 calc R . .
H18B H 0.6425 0.2106 0.1777 0.084 Uiso 1 1 calc R . .
C19 C 0.7206(3) 0.18263(12) 0.0568(5) 0.0500(13) Uani 1 1 d . . .
H19 H 0.6778 0.1667 0.0452 0.060 Uiso 1 1 calc R . .
C20 C 0.5814(3) 0.18855(14) -0.1584(7) 0.0735(18) Uani 1 1 d . . .
H20A H 0.5870 0.1673 -0.1851 0.110 Uiso 1 1 calc R . .
H20B H 0.5406 0.1982 -0.2209 0.110 Uiso 1 1 calc R . .
H20C H 0.5637 0.1901 -0.0577 0.110 Uiso 1 1 calc R . .
C21 C 0.6652(3) 0.20457(12) -0.1767(6) 0.0506(13) Uani 1 1 d . . .
C22 C 0.6784(3) 0.22324(12) -0.2999(6) 0.0539(13) Uani 1 1 d . . .
H22 H 0.6348 0.2254 -0.3671 0.065 Uiso 1 1 calc R . .
C23 C 0.7514(4) 0.23857(12) -0.3277(6) 0.0596(14) Uani 1 1 d . . .
C24 C 0.7589(5) 0.25987(16) -0.4594(7) 0.096(2) Uani 1 1 d . . .
H24A H 0.7741 0.2801 -0.4265 0.144 Uiso 1 1 calc R . .
H24B H 0.7061 0.2608 -0.5099 0.144 Uiso 1 1 calc R . .
H24C H 0.8011 0.2522 -0.5250 0.144 Uiso 1 1 calc R . .
C25 C 0.9831(4) 0.30889(14) -0.4544(6) 0.0742(18) Uani 1 1 d . . .
H25A H 1.0300 0.2958 -0.4327 0.111 Uiso 1 1 calc R . .
H25B H 1.0017 0.3263 -0.5104 0.111 Uiso 1 1 calc R . .
H25C H 0.9425 0.2976 -0.5105 0.111 Uiso 1 1 calc R . .
C26 C 0.9441(3) 0.31974(13) -0.3132(6) 0.0565(14) Uani 1 1 d . . .
C27 C 0.9391(3) 0.35051(12) -0.2829(5) 0.0518(13) Uani 1 1 d . . .
H27 H 0.9643 0.3639 -0.3491 0.062 Uiso 1 1 calc R . .
C28 C 0.8989(3) 0.36352(12) -0.1598(6) 0.0487(13) Uani 1 1 d . . .
C29 C 0.8922(4) 0.39801(12) -0.1498(6) 0.0664(16) Uani 1 1 d . . .
H29A H 0.8351 0.4037 -0.1310 0.100 Uiso 1 1 calc R . .
H29B H 0.9103 0.4070 -0.2410 0.100 Uiso 1 1 calc R . .
H29C H 0.9271 0.4053 -0.0711 0.100 Uiso 1 1 calc R . .
C30 C 0.8220(3) 0.35553(12) 0.0757(5) 0.0439(12) Uani 1 1 d . . .
H30 H 0.8002 0.3764 0.0602 0.053 Uiso 1 1 calc R . .
C31 C 0.8805(3) 0.35629(13) 0.2092(6) 0.0559(14) Uani 1 1 d . . .
H31A H 0.9064 0.3363 0.2215 0.067 Uiso 1 1 calc R . .
H31B H 0.9245 0.3713 0.1925 0.067 Uiso 1 1 calc R . .
C32 C 0.8334(4) 0.36456(14) 0.3464(6) 0.0639(16) Uani 1 1 d . . .
H32A H 0.8113 0.3853 0.3368 0.077 Uiso 1 1 calc R . .
H32B H 0.8715 0.3643 0.4295 0.077 Uiso 1 1 calc R . .
C33 C 0.7623(4) 0.34258(15) 0.3756(6) 0.0639(17) Uani 1 1 d . . .
H33A H 0.7320 0.3491 0.4627 0.077 Uiso 1 1 calc R . .
H33B H 0.7845 0.3221 0.3936 0.077 Uiso 1 1 calc R . .
C34 C 0.7031(3) 0.34172(12) 0.2444(6) 0.0578(13) Uani 1 1 d . . .
H34A H 0.6602 0.3264 0.2619 0.069 Uiso 1 1 calc R . .
H34B H 0.6758 0.3615 0.2349 0.069 Uiso 1 1 calc R . .
C35 C 0.7481(3) 0.33423(11) 0.1019(5) 0.0412(12) Uani 1 1 d . . .
H35 H 0.7692 0.3131 0.1082 0.049 Uiso 1 1 calc R . .
C36 C 0.6565(4) 0.28202(12) -0.0332(6) 0.0673(16) Uani 1 1 d . . .
H36A H 0.7131 0.2748 -0.0420 0.101 Uiso 1 1 calc R . .
H36B H 0.6200 0.2687 -0.0878 0.101 Uiso 1 1 calc R . .
H36C H 0.6403 0.2820 0.0685 0.101 Uiso 1 1 calc R . .
C37 C 0.6503(3) 0.31408(11) -0.0933(6) 0.0478(13) Uani 1 1 d . . .
C38 C 0.6030(3) 0.31996(12) -0.2185(6) 0.0533(13) Uani 1 1 d . . .
H38 H 0.5756 0.3035 -0.2627 0.064 Uiso 1 1 calc R . .
C39 C 0.5944(3) 0.34808(15) -0.2803(6) 0.0611(15) Uani 1 1 d . . .
C40 C 0.5438(4) 0.35283(17) -0.4215(7) 0.087(2) Uani 1 1 d . . .
H40A H 0.4955 0.3652 -0.4005 0.131 Uiso 1 1 calc R . .
H40B H 0.5263 0.3332 -0.4592 0.131 Uiso 1 1 calc R . .
H40C H 0.5780 0.3630 -0.4934 0.131 Uiso 1 1 calc R . .
C41 C 0.4601(4) 0.41671(13) -0.0695(6) 0.0684(16) Uani 1 1 d . . .
H41A H 0.4717 0.3955 -0.0919 0.103 Uiso 1 1 calc R . .
H41B H 0.4069 0.4182 -0.0207 0.103 Uiso 1 1 calc R . .
H41C H 0.5031 0.4247 -0.0064 0.103 Uiso 1 1 calc R . .
C42 C 0.4577(3) 0.43483(11) -0.2081(5) 0.0479(12) Uani 1 1 d . . .
C43 C 0.3902(3) 0.45286(11) -0.2467(5) 0.0470(12) Uani 1 1 d . . .
H43 H 0.3434 0.4520 -0.1858 0.056 Uiso 1 1 calc R . .
C44 C 0.3856(3) 0.47223(11) -0.3683(5) 0.0432(12) Uani 1 1 d . . .
C45 C 0.3082(4) 0.49149(16) -0.3924(7) 0.080(2) Uani 1 1 d . . .
H45A H 0.3173 0.5118 -0.3537 0.120 Uiso 1 1 calc R . .
H45B H 0.2616 0.4821 -0.3430 0.120 Uiso 1 1 calc R . .
H45C H 0.2967 0.4928 -0.4959 0.120 Uiso 1 1 calc R . .
C46 C 0.4564(3) 0.49356(12) -0.5952(5) 0.0448(12) Uani 1 1 d . . .
H46 H 0.4162 0.5105 -0.5883 0.054 Uiso 1 1 calc R . .
C47 C 0.4387(4) 0.47505(13) -0.7358(6) 0.0730(17) Uani 1 1 d . . .
H47A H 0.4748 0.4571 -0.7387 0.088 Uiso 1 1 calc R . .
H47B H 0.3811 0.4680 -0.7351 0.088 Uiso 1 1 calc R . .
C48 C 0.4537(5) 0.49429(17) -0.8687(6) 0.095(3) Uani 1 1 d . . .
H48A H 0.4160 0.5118 -0.8684 0.114 Uiso 1 1 calc R . .
H48B H 0.4429 0.4823 -0.9568 0.114 Uiso 1 1 calc R . .
N1 N 0.5906(2) -0.00255(10) -0.4440(5) 0.0506(10) Uani 1 1 d . . .
H1 H 0.6017 0.0167 -0.4347 0.061 Uiso 1 1 calc R . .
N2 N 0.8204(3) 0.14667(9) -0.0502(5) 0.0462(10) Uani 1 1 d . . .
H2 H 0.7812 0.1337 -0.0694 0.055 Uiso 1 1 calc R . .
N3 N 0.7232(2) 0.20071(9) -0.0769(4) 0.0486(10) Uani 1 1 d . . .
H3A H 0.7694 0.2103 -0.0929 0.058 Uiso 1 1 calc R . .
N4 N 0.8654(3) 0.34615(9) -0.0572(5) 0.0490(10) Uani 1 1 d . . .
H4 H 0.8698 0.3266 -0.0705 0.059 Uiso 1 1 calc R . .
N5 N 0.6914(2) 0.33629(9) -0.0254(4) 0.0454(10) Uani 1 1 d . . .
H5 H 0.6839 0.3545 -0.0604 0.054 Uiso 1 1 calc R . .
N6 N 0.4477(2) 0.47363(9) -0.4637(4) 0.0435(10) Uani 1 1 d . . .
H6A H 0.4888 0.4613 -0.4474 0.052 Uiso 1 1 calc R . .
O1 O 0.6527(2) 0.04364(8) -0.2812(4) 0.0604(10) Uani 1 1 d . . .
O2 O 0.7522(2) 0.10635(8) -0.2285(4) 0.0596(9) Uani 1 1 d . . .
O3 O 0.8164(2) 0.23572(9) -0.2426(4) 0.0694(10) Uani 1 1 d . . .
O4 O 0.9131(2) 0.29924(8) -0.2257(4) 0.0664(10) Uani 1 1 d . . .
O5 O 0.6286(3) 0.37272(9) -0.2260(4) 0.0747(11) Uani 1 1 d . . .
O6 O 0.5218(2) 0.43334(9) -0.2925(4) 0.0678(11) Uani 1 1 d . . .
Zn1 Zn 0.63999(4) 0.088438(13) -0.25298(7) 0.05490(17) Uani 1 1 d . . .
Zn2 Zn 0.92569(4) 0.254596(15) -0.19884(7) 0.05816(18) Uani 1 1 d . . .
Zn3 Zn 0.63679(4) 0.417412(16) -0.26740(10) 0.0742(2) Uani 1 1 d . . .

loop_
_atom_site_aniso_label
_atom_site_aniso_U_11
_atom_site_aniso_U_22
_atom_site_aniso_U_33
_atom_site_aniso_U_23
_atom_site_aniso_U_13
_atom_site_aniso_U_12
C1 0.072(5) 0.181(10) 0.061(4) -0.029(5) 0.013(3) -0.042(5)
C4 0.104(6) 0.049(4) 0.130(6) 0.009(4) -0.027(5) -0.002(4)
O1W 0.376(15) 0.214(9) 0.222(9) -0.041(8) -0.099(11) 0.097(9)
Cl1 0.0920(13) 0.1200(16) 0.0987(13) 0.0001(11) 0.0355(11) 0.0246(12)
Cl2 0.0945(14) 0.1428(19) 0.1130(15) 0.0524(14) -0.0314(12) 0.0154(14)
Cl3 0.1158(13) 0.0998(13) 0.0631(8) 0.0062(10) -0.0083(9) -0.0219(12)
Cl4 0.0827(11) 0.0827(12) 0.1077(13) 0.0061(10) 0.0278(10) 0.0180(9)
Cl5 0.0903(14) 0.1243(19) 0.188(2) -0.0534(18) -0.0401(16) 0.0213(13)
Cl6 0.237(3) 0.0968(18) 0.205(3) 0.0242(18) 0.162(3) 0.0304(19)
C2 0.055(4) 0.097(5) 0.077(4) -0.018(4) 0.009(3) -0.023(3)
C3 0.042(3) 0.048(3) 0.067(4) -0.012(3) 0.002(3) -0.009(2)
C5 0.037(3) 0.044(3) 0.074(4) 0.005(3) 0.005(3) 0.003(2)
C6 0.054(3) 0.048(3) 0.053(3) 0.008(3) -0.004(3) 0.004(2)
C7 0.045(3) 0.067(4) 0.049(3) 0.003(3) 0.002(2) -0.003(3)
C8 0.065(4) 0.080(4) 0.057(3) -0.003(3) -0.013(3) -0.002(3)
C9 0.087(4) 0.060(4) 0.050(3) -0.013(3) 0.009(3) 0.006(3)
C10 0.062(3) 0.043(3) 0.041(3) 0.002(2) 0.003(3) 0.009(3)
C11 0.041(3) 0.055(3) 0.048(3) 0.002(3) 0.016(2) 0.001(2)
C12 0.038(3) 0.045(3) 0.050(3) 0.008(2) -0.003(2) -0.002(2)
C13 0.054(4) 0.084(5) 0.088(4) -0.003(4) 0.000(3) -0.022(3)
C14 0.052(3) 0.047(3) 0.045(3) -0.007(2) -0.003(3) 0.003(3)
C15 0.105(5) 0.061(4) 0.057(4) -0.003(3) -0.017(3) 0.017(3)
C16 0.167(9) 0.080(5) 0.047(4) -0.011(3) -0.013(4) 0.010(5)
C17 0.125(6) 0.071(5) 0.061(4) -0.011(3) 0.033(4) 0.006(4)
C18 0.096(5) 0.060(4) 0.054(3) -0.016(3) 0.007(3) 0.006(3)
C19 0.053(3) 0.046(3) 0.051(3) -0.002(3) 0.008(2) 0.000(3)
C20 0.049(3) 0.080(4) 0.091(4) -0.005(3) -0.011(3) -0.017(3)
C21 0.050(3) 0.041(3) 0.061(3) -0.013(3) -0.001(3) 0.001(2)
C22 0.054(3) 0.058(3) 0.050(3) -0.006(3) -0.013(3) -0.003(3)
C23 0.078(4) 0.050(3) 0.051(3) -0.008(3) -0.001(3) -0.013(3)
C24 0.121(6) 0.096(6) 0.070(4) 0.028(4) -0.015(4) -0.011(5)
C25 0.074(4) 0.084(5) 0.065(4) 0.008(3) 0.027(3) 0.001(4)
C26 0.057(3) 0.059(4) 0.054(3) 0.000(3) 0.012(3) -0.004(3)
C27 0.048(3) 0.054(3) 0.053(3) 0.017(3) 0.008(2) -0.009(2)
C28 0.042(3) 0.049(3) 0.055(3) 0.013(3) -0.006(2) -0.007(2)
C29 0.069(4) 0.059(4) 0.071(4) 0.005(3) 0.010(3) -0.006(3)
C30 0.039(3) 0.043(3) 0.049(3) 0.001(2) -0.004(2) 0.005(2)
C31 0.041(3) 0.067(4) 0.060(3) -0.004(3) -0.006(2) -0.005(3)
C32 0.063(4) 0.072(4) 0.056(3) -0.004(3) -0.013(3) 0.002(3)
C33 0.064(4) 0.077(4) 0.050(3) 0.002(3) 0.007(3) 0.010(3)
C34 0.048(3) 0.062(3) 0.063(3) 0.004(3) 0.013(3) 0.003(2)
C35 0.038(3) 0.035(3) 0.051(3) 0.010(2) -0.001(2) 0.002(2)
C36 0.079(4) 0.045(3) 0.078(4) -0.005(3) 0.000(3) -0.013(3)
C37 0.042(3) 0.040(3) 0.061(3) -0.007(3) 0.013(3) 0.002(2)
C38 0.054(3) 0.047(3) 0.059(3) -0.012(3) -0.003(3) 0.003(2)
C39 0.042(3) 0.080(4) 0.061(4) -0.016(3) -0.003(3) 0.010(3)
C40 0.063(4) 0.135(6) 0.063(4) 0.002(4) -0.015(3) 0.012(4)
C41 0.090(4) 0.066(4) 0.050(3) 0.017(3) 0.003(3) -0.004(3)
C42 0.050(3) 0.052(3) 0.042(3) 0.002(2) 0.007(2) -0.006(2)
C43 0.043(3) 0.057(3) 0.041(2) 0.002(3) 0.007(2) 0.002(2)
C44 0.032(3) 0.048(3) 0.049(3) -0.015(2) 0.006(2) 0.002(2)
C45 0.051(4) 0.096(5) 0.094(5) 0.000(4) 0.004(3) 0.026(4)
C46 0.048(3) 0.052(3) 0.034(2) 0.004(2) -0.005(2) -0.005(2)
C47 0.105(5) 0.070(4) 0.044(3) 0.008(3) -0.013(3) -0.027(3)
C48 0.170(9) 0.077(5) 0.038(3) -0.002(3) -0.016(4) -0.030(5)
N1 0.042(2) 0.040(2) 0.070(3) -0.001(2) -0.004(2) -0.011(2)
N2 0.044(2) 0.043(3) 0.052(2) -0.012(2) -0.004(2) -0.003(2)
N3 0.041(2) 0.049(3) 0.056(3) 0.003(2) -0.002(2) -0.003(2)
N4 0.052(3) 0.040(2) 0.055(2) 0.004(2) 0.007(2) 0.001(2)
N5 0.045(2) 0.032(2) 0.059(2) 0.005(2) -0.007(2) 0.0018(19)
N6 0.035(2) 0.055(3) 0.040(2) 0.0004(19) -0.0049(17) 0.0043(19)
O1 0.081(3) 0.046(2) 0.053(2) 0.0011(18) -0.0230(19) -0.0057(19)
O2 0.051(2) 0.066(2) 0.062(2) -0.023(2) 0.0083(19) -0.0152(17)
O3 0.065(2) 0.071(3) 0.073(2) 0.012(2) -0.004(2) -0.0161(19)
O4 0.078(3) 0.049(2) 0.072(2) 0.005(2) 0.032(2) -0.0035(18)
O5 0.085(3) 0.058(2) 0.082(3) 0.016(2) -0.025(2) 0.011(2)
O6 0.054(2) 0.089(3) 0.059(2) 0.031(2) 0.0069(19) 0.022(2)
Zn1 0.0486(3) 0.0483(4) 0.0678(4) -0.0021(3) -0.0086(3) -0.0050(3)
Zn2 0.0570(4) 0.0510(4) 0.0665(4) 0.0011(3) 0.0044(3) -0.0052(3)
Zn3 0.0568(4) 0.0623(4) 0.1035(5) 0.0208(4) 0.0027(4) 0.0183(3)

loop_
_atom_type_symbol
_atom_type_description
_atom_type_scat_dispersion_real
_atom_type_scat_dispersion_imag
_atom_type_scat_source
C C 0.0033 0.0016 'International Tables Vol C Tables 4.2.6.8 and 6.1.1.4'
H H 0.0000 0.0000 'International Tables Vol C Tables 4.2.6.8 and 6.1.1.4'
N N 0.0061 0.0033 'International Tables Vol C Tables 4.2.6.8 and 6.1.1.4'
O O 0.0106 0.0060 'International Tables Vol C Tables 4.2.6.8 and 6.1.1.4'
Cl Cl 0.1484 0.1585 'International Tables Vol C Tables 4.2.6.8 and 6.1.1.4'
Zn Zn 0.2839 1.4301 'International Tables Vol C Tables 4.2.6.8 and 6.1.1.4'

loop_
_geom_angle_atom_site_label_1
_geom_angle_atom_site_label_2
_geom_angle_atom_site_label_3
_geom_angle
_geom_angle_site_symmetry_1
_geom_angle_site_symmetry_3
_geom_angle_publ_flag
C1 C1 C2 110.7(6) 2_655 . ?
C1 C1 H1A 109.5 2_655 . ?
C2 C1 H1A 109.5 . . ?
C1 C1 H1B 109.5 2_655 . ?
C2 C1 H1B 109.5 . . ?
H1A C1 H1B 108.1 . . ?
C5 C4 H4A 109.5 . . ?
C5 C4 H4B 109.5 . . ?
H4A C4 H4B 109.5 . . ?
C5 C4 H4C 109.5 . . ?
H4A C4 H4C 109.5 . . ?
H4B C4 H4C 109.5 . . ?
C1 C2 C3 112.8(5) . . ?
C1 C2 H2A 109.0 . . ?
C3 C2 H2A 109.0 . . ?
C1 C2 H2B 109.0 . . ?
C3 C2 H2B 109.0 . . ?
H2A C2 H2B 107.8 . . ?
N1 C3 C2 111.0(4) . . ?
N1 C3 C3 108.6(4) . 2_655 ?
C2 C3 C3 111.6(4) . 2_655 ?
N1 C3 H3 108.5 . . ?
C2 C3 H3 108.5 . . ?
C3 C3 H3 108.5 2_655 . ?
N1 C5 C6 121.8(5) . . ?
N1 C5 C4 119.0(5) . . ?
C6 C5 C4 119.2(5) . . ?
C5 C6 C7 125.6(5) . . ?
C5 C6 H6 117.2 . . ?
C7 C6 H6 117.2 . . ?
O1 C7 C6 122.2(5) . . ?
O1 C7 C8 119.3(5) . . ?
C6 C7 C8 118.5(5) . . ?
C7 C8 H8A 109.5 . . ?
C7 C8 H8B 109.5 . . ?
H8A C8 H8B 109.5 . . ?
C7 C8 H8C 109.5 . . ?
H8A C8 H8C 109.5 . . ?
H8B C8 H8C 109.5 . . ?
C10 C9 H9A 109.5 . . ?
C10 C9 H9B 109.5 . . ?
H9A C9 H9B 109.5 . . ?
C10 C9 H9C 109.5 . . ?
H9A C9 H9C 109.5 . . ?
H9B C9 H9C 109.5 . . ?
O2 C10 C11 121.0(4) . . ?
O2 C10 C9 117.9(5) . . ?
C11 C10 C9 121.1(5) . . ?
C12 C11 C10 125.1(4) . . ?
C12 C11 H11 117.4 . . ?
C10 C11 H11 117.4 . . ?
N2 C12 C11 120.8(4) . . ?
N2 C12 C13 120.3(5) . . ?
C11 C12 C13 118.9(5) . . ?
C12 C13 H13A 109.5 . . ?
C12 C13 H13B 109.5 . . ?
H13A C13 H13B 109.5 . . ?
C12 C13 H13C 109.5 . . ?
H13A C13 H13C 109.5 . . ?
H13B C13 H13C 109.5 . . ?
N2 C14 C19 108.7(4) . . ?
N2 C14 C15 110.8(4) . . ?
C19 C14 C15 111.7(4) . . ?
N2 C14 H14 108.6 . . ?
C19 C14 H14 108.6 . . ?
C15 C14 H14 108.6 . . ?
C16 C15 C14 110.6(5) . . ?
C16 C15 H15A 109.5 . . ?
C14 C15 H15A 109.5 . . ?
C16 C15 H15B 109.5 . . ?
C14 C15 H15B 109.5 . . ?
H15A C15 H15B 108.1 . . ?
C17 C16 C15 111.1(6) . . ?
C17 C16 H16A 109.4 . . ?
C15 C16 H16A 109.4 . . ?
C17 C16 H16B 109.4 . . ?
C15 C16 H16B 109.4 . . ?
H16A C16 H16B 108.0 . . ?
C18 C17 C16 110.7(6) . . ?
C18 C17 H17A 109.5 . . ?
C16 C17 H17A 109.5 . . ?
C18 C17 H17B 109.5 . . ?
C16 C17 H17B 109.5 . . ?
H17A C17 H17B 108.1 . . ?
C17 C18 C19 111.9(5) . . ?
C17 C18 H18A 109.2 . . ?
C19 C18 H18A 109.2 . . ?
C17 C18 H18B 109.2 . . ?
C19 C18 H18B 109.2 . . ?
H18A C18 H18B 107.9 . . ?
N3 C19 C14 108.7(4) . . ?
N3 C19 C18 112.0(4) . . ?
C14 C19 C18 111.0(5) . . ?
N3 C19 H19 108.3 . . ?
C14 C19 H19 108.3 . . ?
C18 C19 H19 108.3 . . ?
C21 C20 H20A 109.5 . . ?
C21 C20 H20B 109.5 . . ?
H20A C20 H20B 109.5 . . ?
C21 C20 H20C 109.5 . . ?
H20A C20 H20C 109.5 . . ?
H20B C20 H20C 109.5 . . ?
N3 C21 C22 121.5(5) . . ?
N3 C21 C20 119.3(5) . . ?
C22 C21 C20 119.2(5) . . ?
C23 C22 C21 124.0(5) . . ?
C23 C22 H22 118.0 . . ?
C21 C22 H22 118.0 . . ?
O3 C23 C22 121.7(5) . . ?
O3 C23 C24 117.6(5) . . ?
C22 C23 C24 120.7(5) . . ?
C23 C24 H24A 109.5 . . ?
C23 C24 H24B 109.5 . . ?
H24A C24 H24B 109.5 . . ?
C23 C24 H24C 109.5 . . ?
H24A C24 H24C 109.5 . . ?
H24B C24 H24C 109.5 . . ?
C26 C25 H25A 109.5 . . ?
C26 C25 H25B 109.5 . . ?
H25A C25 H25B 109.5 . . ?
C26 C25 H25C 109.5 . . ?
H25A C25 H25C 109.5 . . ?
H25B C25 H25C 109.5 . . ?
O4 C26 C27 121.9(5) . . ?
O4 C26 C25 117.9(5) . . ?
C27 C26 C25 120.2(5) . . ?
C26 C27 C28 125.4(5) . . ?
C26 C27 H27 117.3 . . ?
C28 C27 H27 117.3 . . ?
N4 C28 C27 121.2(5) . . ?
N4 C28 C29 120.1(5) . . ?
C27 C28 C29 118.7(5) . . ?
C28 C29 H29A 109.5 . . ?
C28 C29 H29B 109.5 . . ?
H29A C29 H29B 109.5 . . ?
C28 C29 H29C 109.5 . . ?
H29A C29 H29C 109.5 . . ?
H29B C29 H29C 109.5 . . ?
N4 C30 C35 109.3(4) . . ?
N4 C30 C31 111.9(4) . . ?
C35 C30 C31 111.3(4) . . ?
N4 C30 H30 108.1 . . ?
C35 C30 H30 108.1 . . ?
C31 C30 H30 108.1 . . ?
C32 C31 C30 111.0(4) . . ?
C32 C31 H31A 109.4 . . ?
C30 C31 H31A 109.4 . . ?
C32 C31 H31B 109.4 . . ?
C30 C31 H31B 109.4 . . ?
H31A C31 H31B 108.0 . . ?
C31 C32 C33 111.8(5) . . ?
C31 C32 H32A 109.2 . . ?
C33 C32 H32A 109.2 . . ?
C31 C32 H32B 109.2 . . ?
C33 C32 H32B 109.2 . . ?
H32A C32 H32B 107.9 . . ?
C32 C33 C34 110.2(5) . . ?
C32 C33 H33A 109.6 . . ?
C34 C33 H33A 109.6 . . ?
C32 C33 H33B 109.6 . . ?
C34 C33 H33B 109.6 . . ?
H33A C33 H33B 108.1 . . ?
C35 C34 C33 112.3(4) . . ?
C35 C34 H34A 109.1 . . ?
C33 C34 H34A 109.1 . . ?
C35 C34 H34B 109.1 . . ?
C33 C34 H34B 109.1 . . ?
H34A C34 H34B 107.9 . . ?
N5 C35 C34 111.5(4) . . ?
N5 C35 C30 108.6(4) . . ?
C34 C35 C30 111.8(4) . . ?
N5 C35 H35 108.3 . . ?
C34 C35 H35 108.3 . . ?
C30 C35 H35 108.3 . . ?
C37 C36 H36A 109.5 . . ?
C37 C36 H36B 109.5 . . ?
H36A C36 H36B 109.5 . . ?
C37 C36 H36C 109.5 . . ?
H36A C36 H36C 109.5 . . ?
H36B C36 H36C 109.5 . . ?
N5 C37 C38 121.2(5) . . ?
N5 C37 C36 118.5(5) . . ?
C38 C37 C36 120.3(5) . . ?
C39 C38 C37 124.2(5) . . ?
C39 C38 H38 117.9 . . ?
C37 C38 H38 117.9 . . ?
O5 C39 C38 123.0(5) . . ?
O5 C39 C40 115.4(6) . . ?
C38 C39 C40 121.6(6) . . ?
C39 C40 H40A 109.5 . . ?
C39 C40 H40B 109.5 . . ?
H40A C40 H40B 109.5 . . ?
C39 C40 H40C 109.5 . . ?
H40A C40 H40C 109.5 . . ?
H40B C40 H40C 109.5 . . ?
C42 C41 H41A 109.5 . . ?
C42 C41 H41B 109.5 . . ?
H41A C41 H41B 109.5 . . ?
C42 C41 H41C 109.5 . . ?
H41A C41 H41C 109.5 . . ?
H41B C41 H41C 109.5 . . ?
O6 C42 C43 120.1(4) . . ?
O6 C42 C41 117.4(5) . . ?
C43 C42 C41 122.5(5) . . ?
C42 C43 C44 125.9(4) . . ?
C42 C43 H43 117.0 . . ?
C44 C43 H43 117.0 . . ?
N6 C44 C43 120.7(4) . . ?
N6 C44 C45 119.7(5) . . ?
C43 C44 C45 119.6(5) . . ?
C44 C45 H45A 109.5 . . ?
C44 C45 H45B 109.5 . . ?
H45A C45 H45B 109.5 . . ?
C44 C45 H45C 109.5 . . ?
H45A C45 H45C 109.5 . . ?
H45B C45 H45C 109.5 . . ?
N6 C46 C46 107.8(4) . 2_665 ?
N6 C46 C47 110.3(4) . . ?
C46 C46 C47 111.5(4) 2_665 . ?
N6 C46 H46 109.1 . . ?
C46 C46 H46 109.1 2_665 . ?
C47 C46 H46 109.1 . . ?
C48 C47 C46 110.5(4) . . ?
C48 C47 H47A 109.5 . . ?
C46 C47 H47A 109.5 . . ?
C48 C47 H47B 109.5 . . ?
C46 C47 H47B 109.5 . . ?
H47A C47 H47B 108.1 . . ?
C47 C48 C48 109.3(6) . 2_665 ?
C47 C48 H48A 109.8 . . ?
C48 C48 H48A 109.8 2_665 . ?
C47 C48 H48B 109.8 . . ?
C48 C48 H48B 109.8 2_665 . ?
H48A C48 H48B 108.3 . . ?
C5 N1 C3 130.0(4) . . ?
C5 N1 H1 115.0 . . ?
C3 N1 H1 115.0 . . ?
C12 N2 C14 129.3(4) . . ?
C12 N2 H2 115.4 . . ?
C14 N2 H2 115.4 . . ?
C21 N3 C19 129.2(4) . . ?
C21 N3 H3A 115.4 . . ?
C19 N3 H3A 115.4 . . ?
C28 N4 C30 128.6(4) . . ?
C28 N4 H4 115.7 . . ?
C30 N4 H4 115.7 . . ?
C37 N5 C35 128.9(4) . . ?
C37 N5 H5 115.5 . . ?
C35 N5 H5 115.5 . . ?
C44 N6 C46 128.9(4) . . ?
C44 N6 H6A 115.6 . . ?
C46 N6 H6A 115.6 . . ?
C7 O1 Zn1 131.5(3) . . ?
C10 O2 Zn1 136.2(3) . . ?
C23 O3 Zn2 142.1(3) . . ?
C26 O4 Zn2 135.9(3) . . ?
C39 O5 Zn3 139.7(4) . . ?
C42 O6 Zn3 133.7(3) . . ?
O2 Zn1 O1 108.15(15) . . ?
O2 Zn1 Cl2 112.37(13) . . ?
O1 Zn1 Cl2 105.18(12) . . ?
O2 Zn1 Cl1 99.29(12) . . ?
O1 Zn1 Cl1 114.09(12) . . ?
Cl2 Zn1 Cl1 117.59(8) . . ?
O4 Zn2 O3 107.19(16) . . ?
O4 Zn2 Cl4 115.89(11) . . ?
O3 Zn2 Cl4 111.50(13) . . ?
O4 Zn2 Cl3 102.33(12) . . ?
O3 Zn2 Cl3 96.91(13) . . ?
Cl4 Zn2 Cl3 120.75(8) . . ?
O6 Zn3 O5 107.67(16) . . ?
O6 Zn3 Cl6 101.98(14) . . ?
O5 Zn3 Cl6 111.14(15) . . ?
O6 Zn3 Cl5 109.59(13) . . ?
O5 Zn3 Cl5 104.04(14) . . ?
Cl6 Zn3 Cl5 121.86(13) . . ?

loop_
_geom_bond_atom_site_label_1
_geom_bond_atom_site_label_2
_geom_bond_distance
_geom_bond_site_symmetry_2
_geom_bond_publ_flag
C1 C1 1.508(15) 2_655 ?
C1 C2 1.514(8) . ?
C1 H1A 0.9700 . ?
C1 H1B 0.9700 . ?
C4 C5 1.495(8) . ?
C4 H4A 0.9600 . ?
C4 H4B 0.9600 . ?
C4 H4C 0.9600 . ?
Cl1 Zn1 2.2204(19) . ?
Cl2 Zn1 2.1963(18) . ?
Cl3 Zn2 2.2376(16) . ?
Cl4 Zn2 2.2104(17) . ?
Cl5 Zn3 2.228(3) . ?
Cl6 Zn3 2.198(2) . ?
C2 C3 1.524(7) . ?
C2 H2A 0.9700 . ?
C2 H2B 0.9700 . ?
C3 N1 1.452(6) . ?
C3 C3 1.556(10) 2_655 ?
C3 H3 0.9800 . ?
C5 N1 1.324(6) . ?
C5 C6 1.384(7) . ?
C6 C7 1.385(7) . ?
C6 H6 0.9300 . ?
C7 O1 1.289(6) . ?
C7 C8 1.489(7) . ?
C8 H8A 0.9600 . ?
C8 H8B 0.9600 . ?
C8 H8C 0.9600 . ?
C9 C10 1.496(7) . ?
C9 H9A 0.9600 . ?
C9 H9B 0.9600 . ?
C9 H9C 0.9600 . ?
C10 O2 1.276(6) . ?
C10 C11 1.388(7) . ?
C11 C12 1.387(7) . ?
C11 H11 0.9300 . ?
C12 N2 1.309(6) . ?
C12 C13 1.492(7) . ?
C13 H13A 0.9600 . ?
C13 H13B 0.9600 . ?
C13 H13C 0.9600 . ?
C14 N2 1.478(6) . ?
C14 C19 1.519(7) . ?
C14 C15 1.530(7) . ?
C14 H14 0.9800 . ?
C15 C16 1.526(8) . ?
C15 H15A 0.9700 . ?
C15 H15B 0.9700 . ?
C16 C17 1.507(10) . ?
C16 H16A 0.9700 . ?
C16 H16B 0.9700 . ?
C17 C18 1.498(8) . ?
C17 H17A 0.9700 . ?
C17 H17B 0.9700 . ?
C18 C19 1.526(7) . ?
C18 H18A 0.9700 . ?
C18 H18B 0.9700 . ?
C19 N3 1.447(6) . ?
C19 H19 0.9800 . ?
C20 C21 1.517(7) . ?
C20 H20A 0.9600 . ?
C20 H20B 0.9600 . ?
C20 H20C 0.9600 . ?
C21 N3 1.307(6) . ?
C21 C22 1.398(7) . ?
C22 C23 1.366(7) . ?
C22 H22 0.9300 . ?
C23 O3 1.301(6) . ?
C23 C24 1.518(8) . ?
C24 H24A 0.9600 . ?
C24 H24B 0.9600 . ?
C24 H24C 0.9600 . ?
C25 C26 1.502(7) . ?
C25 H25A 0.9600 . ?
C25 H25B 0.9600 . ?
C25 H25C 0.9600 . ?
C26 O4 1.292(6) . ?
C26 C27 1.368(7) . ?
C27 C28 1.408(7) . ?
C27 H27 0.9300 . ?
C28 N4 1.314(6) . ?
C28 C29 1.505(7) . ?
C29 H29A 0.9600 . ?
C29 H29B 0.9600 . ?
C29 H29C 0.9600 . ?
C30 N4 1.451(6) . ?
C30 C35 1.518(7) . ?
C30 C31 1.531(7) . ?
C30 H30 0.9800 . ?
C31 C32 1.500(7) . ?
C31 H31A 0.9700 . ?
C31 H31B 0.9700 . ?
C32 C33 1.507(8) . ?
C32 H32A 0.9700 . ?
C32 H32B 0.9700 . ?
C33 C34 1.522(7) . ?
C33 H33A 0.9700 . ?
C33 H33B 0.9700 . ?
C34 C35 1.516(7) . ?
C34 H34A 0.9700 . ?
C34 H34B 0.9700 . ?
C35 N5 1.472(6) . ?
C35 H35 0.9800 . ?
C36 C37 1.500(7) . ?
C36 H36A 0.9600 . ?
C36 H36B 0.9600 . ?
C36 H36C 0.9600 . ?
C37 N5 1.320(6) . ?
C37 C38 1.389(7) . ?
C38 C39 1.352(7) . ?
C38 H38 0.9300 . ?
C39 O5 1.300(6) . ?
C39 C40 1.529(8) . ?
C40 H40A 0.9600 . ?
C40 H40B 0.9600 . ?
C40 H40C 0.9600 . ?
C41 C42 1.486(7) . ?
C41 H41A 0.9600 . ?
C41 H41B 0.9600 . ?
C41 H41C 0.9600 . ?
C42 O6 1.280(5) . ?
C42 C43 1.378(6) . ?
C43 C44 1.391(7) . ?
C43 H43 0.9300 . ?
C44 N6 1.318(6) . ?
C44 C45 1.508(7) . ?
C45 H45A 0.9600 . ?
C45 H45B 0.9600 . ?
C45 H45C 0.9600 . ?
C46 N6 1.482(6) . ?
C46 C46 1.500(10) 2_665 ?
C46 C47 1.535(7) . ?
C46 H46 0.9800 . ?
C47 C48 1.488(8) . ?
C47 H47A 0.9700 . ?
C47 H47B 0.9700 . ?
C48 C48 1.560(16) 2_665 ?
C48 H48A 0.9700 . ?
C48 H48B 0.9700 . ?
N1 H1 0.8600 . ?
N2 H2 0.8600 . ?
N3 H3A 0.8600 . ?
N4 H4 0.8600 . ?
N5 H5 0.8600 . ?
N6 H6A 0.8600 . ?
O1 Zn1 1.974(3) . ?
O2 Zn1 1.967(3) . ?
O3 Zn2 1.968(4) . ?
O4 Zn2 1.966(3) . ?
O5 Zn3 1.982(4) . ?
O6 Zn3 1.976(3) . ?
